data_2022877
loop_
_publ_author_name
'Poreba, Tomasz'
'Garbarino, Gaston'
'Comboni, Davide'
'Mezouar, Mohamed'

_publ_section_title
;
 Deformation of polyiodides in Cs2I8 crystals at high pressure
;
_journal_issue 6
_journal_name_full 'Acta Crystallographica Section B Structural Science, Crystal Engineering and Materials'
_journal_page_first 934
_journal_page_last 939
_journal_paper_doi 10.1107/S2052520621010192
_journal_volume 77
_journal_year 2021
_chemical_formula_moiety 'Cs I4'
_chemical_formula_sum 'Cs I4'
_chemical_formula_weight 640.51
_chemical_name_common 'Cesium Tetraiodide'
_chemical_name_systematic 'dicesium octaiodide'
_space_group_crystal_system monoclinic
_space_group_IT_number 14
_space_group_name_Hall '-P 2ybc'
_space_group_name_H-M_alt 'P 1 21/c 1'
_audit_creation_date 2021-07-19
_audit_creation_method
;
Olex2 1.2
(compiled 2018.05.29 svn.r3508 for OlexSys, GUI svn.r5506)
;
_audit_update_record
;
2021-07-20 deposited with the CCDC. 2021-07-23 downloaded from the CCDC.
;
_cell_angle_alpha 90
_cell_angle_beta 115.517(14)
_cell_angle_gamma 90
_cell_formula_units_Z 4
_cell_length_a 9.934(2)
_cell_length_b 8.7538(2)
_cell_length_c 10.8339(6)
_cell_measurement_pressure 1150000
_cell_measurement_reflns_used 1195
_cell_measurement_temperature 296(2)
_cell_measurement_theta_max 20.9720
_cell_measurement_theta_min 2.7530
_cell_volume 850.2(2)
_computing_cell_refinement 'CrysAlisPro 1.171.40.67a (Rigaku OD, 2019)'
_computing_data_collection 'CrysAlisPro 1.171.40.67a (Rigaku OD, 2019)'
_computing_data_reduction 'CrysAlisPro 1.171.40.67a (Rigaku OD, 2019)'
_computing_molecular_graphics 'Olex2 1.3 (Dolomanov et al., 2009)'
_computing_publication_material 'Olex2 1.3 (Dolomanov et al., 2009)'
_computing_structure_refinement 'SHELXL 2018/3 (Sheldrick, 2015)'
_diffrn_ambient_pressure 1150000
_diffrn_ambient_temperature 296(2)
_diffrn_detector 'Hybrid Pixel Array Detector'
_diffrn_detector_area_resol_mean 13.3333
_diffrn_detector_type 'Eiger 9M CdTe'
_diffrn_measured_fraction_theta_full 0.382
_diffrn_measured_fraction_theta_max 0.261
_diffrn_measurement_details
;
List of Runs (angles in degrees, time in seconds):

  # Type    Start    End  Width  t~exp~   \w     \q     \k     \f   Frames
#--------------------------------------------------------------------------
  1  \w    -32.00  32.00   0.50    0.20    --    0.00   0.00   0.00  128
;
_diffrn_measurement_device '1-circle goniometer'
_diffrn_measurement_device_type 'esperanto-CrysAlisPro-abstract goniometer imported esperanto images'
_diffrn_measurement_method 'phi scan'
_diffrn_measurement_specimen_support 'diamond anvil cell'
_diffrn_orient_matrix_type 'CrysAlisPro convention (1999,Acta A55,543-557)'
_diffrn_orient_matrix_UB_11 0.0434090000
_diffrn_orient_matrix_UB_12 -0.0108092000
_diffrn_orient_matrix_UB_13 0.0088064000
_diffrn_orient_matrix_UB_21 -0.0120356000
_diffrn_orient_matrix_UB_22 -0.0082295000
_diffrn_orient_matrix_UB_23 -0.0407384000
_diffrn_orient_matrix_UB_31 0.0082872000
_diffrn_orient_matrix_UB_32 0.0449198000
_diffrn_orient_matrix_UB_33 -0.0053187000
_diffrn_radiation_collimation '0.02 mm  double pinhole'
_diffrn_radiation_monochromator synchrotron
_diffrn_radiation_probe x-ray
_diffrn_radiation_type synchrotron
_diffrn_radiation_wavelength 0.41077
_diffrn_reflns_av_R_equivalents 0.0200
_diffrn_reflns_av_unetI/netI 0.0251
_diffrn_reflns_Laue_measured_fraction_full 0.382
_diffrn_reflns_Laue_measured_fraction_max 0.261
_diffrn_reflns_limit_h_max 7
_diffrn_reflns_limit_h_min -6
_diffrn_reflns_limit_k_max 11
_diffrn_reflns_limit_k_min -12
_diffrn_reflns_limit_l_max 16
_diffrn_reflns_limit_l_min -16
_diffrn_reflns_number 1961
_diffrn_reflns_point_group_measured_fraction_full 0.382
_diffrn_reflns_point_group_measured_fraction_max 0.261
_diffrn_reflns_theta_full 14.268
_diffrn_reflns_theta_max 19.975
_diffrn_reflns_theta_min 2.190
_diffrn_source 'undulator, ID15B, ESRF'
_exptl_absorpt_coefficient_mu 4.282
_exptl_absorpt_correction_T_max 1.00000
_exptl_absorpt_correction_T_min 0.49858
_exptl_absorpt_correction_type multi-scan
_exptl_absorpt_process_details
;
CrysAlisPro 1.171.40.67a (Rigaku Oxford Diffraction, 2019)
Empirical absorption correction using spherical harmonics,
 implemented in SCALE3 ABSPACK scaling algorithm.
;
_exptl_crystal_colour 'dark red'
_exptl_crystal_colour_modifier dark
_exptl_crystal_colour_primary red
_exptl_crystal_density_diffrn 5.004
_exptl_crystal_description plate
_exptl_crystal_F_000 1068
_exptl_crystal_size_max 0.035
_exptl_crystal_size_mid 0.015
_exptl_crystal_size_min 0.01
_refine_diff_density_max 0.634
_refine_diff_density_min -0.599
_refine_diff_density_rms 0.173
_refine_ls_extinction_method none
_refine_ls_goodness_of_fit_ref 1.008
_refine_ls_hydrogen_treatment undef
_refine_ls_matrix_type full
_refine_ls_number_parameters 46
_refine_ls_number_reflns 1069
_refine_ls_number_restraints 0
_refine_ls_restrained_S_all 1.008
_refine_ls_R_factor_all 0.0331
_refine_ls_R_factor_gt 0.0314
_refine_ls_shift/su_max 0.001
_refine_ls_shift/su_mean 0.000
_refine_ls_structure_factor_coef Fsqd
_refine_ls_weighting_details 'w=1/[\s^2^(Fo^2^)+(0.0634P)^2^] where P=(Fo^2^+2Fc^2^)/3'
_refine_ls_weighting_scheme calc
_refine_ls_wR_factor_gt 0.0856
_refine_ls_wR_factor_ref 0.0872
_reflns_Friedel_coverage 0.000
_reflns_number_gt 966
_reflns_number_total 1069
_reflns_threshold_expression 'I > 2\s(I)'
_cod_data_source_file bm5146sup1.cif
_cod_data_source_block CsI4_1p15GPa
_cod_depositor_comments
;
The following automatic conversions were performed:

data name '_diffrn_measurement_specimen_suport' was replaced with
'_diffrn_measurement_specimen_support' as specified in the
replacement file 'data/replacement-values/replacement_tags.lst'.

Automatic conversion script
Id: cif_correct_tags 9268 2022-04-12 08:56:07Z antanas 
;
_cod_database_code 2022877
_cod_database_fobs_code 2022877
_shelx_shelxl_version_number 2017/1
_chemical_oxdiff_formula 'C11 H10 N O'
_shelx_space_group_comment
;
The symmetry employed for this shelxl refinement is uniquely defined
by the following loop, which should always be used as a source of
symmetry information in preference to the above space-group names.
They are only intended as comments.
;
_reflns_odcompleteness_completeness 36.25
_reflns_odcompleteness_iscentric 1
_reflns_odcompleteness_theta 14.88
_olex2_refinement_description
;
;
_olex2_submission_special_instructions 'No special instructions were received'
_oxdiff_diffrn_reflns_filtered 59
_oxdiff_exptl_absorpt_empirical_details
;
Empirical correction (ABSPACK) includes:
- Absorption correction using spherical harmonics
- Frame scaling
;
_oxdiff_exptl_absorpt_empirical_full_max 1.790
_oxdiff_exptl_absorpt_empirical_full_min 0.628

loop_
_space_group_symop_operation_xyz
'x, y, z'
'-x, y+1/2, -z+1/2'
'-x, -y, -z'
'x, -y-1/2, z-1/2'

loop_
_atom_site_label
_atom_site_type_symbol
_atom_site_fract_x
_atom_site_fract_y
_atom_site_fract_z
_atom_site_U_iso_or_equiv
_atom_site_adp_type
_atom_site_occupancy
_atom_site_site_symmetry_order
_atom_site_calc_flag
_atom_site_refinement_flags_posn
_atom_site_refinement_flags_adp
_atom_site_refinement_flags_occupancy
_atom_site_disorder_assembly
_atom_site_disorder_group
I2 I 0.38421(11) 0.71097(4) 0.39399(4) 0.0475(5) Uani 1 1 d . . . . .
Cs1 Cs 0.77817(12) 0.87731(5) 0.69329(4) 0.0533(5) Uani 1 1 d . . . . .
I1 I 0.56125(14) 0.90554(5) 0.31547(5) 0.0526(5) Uani 1 1 d . . . . .
I3 I 0.17355(13) 0.50757(5) 0.45210(5) 0.0519(5) Uani 1 1 d . . . . .
I4 I 0.05150(12) 0.85435(5) 0.49702(4) 0.0515(5) Uani 1 1 d . . . . .

loop_
_atom_site_aniso_label
_atom_site_aniso_U_11
_atom_site_aniso_U_22
_atom_site_aniso_U_33
_atom_site_aniso_U_23
_atom_site_aniso_U_13
_atom_site_aniso_U_12
I2 0.0596(14) 0.0471(2) 0.0366(2) -0.00183(11) 0.0213(4) 0.0034(3)
Cs1 0.0647(15) 0.0547(3) 0.0390(2) 0.00359(11) 0.0210(4) 0.0051(2)
I1 0.0593(15) 0.0586(3) 0.0420(2) 0.00306(14) 0.0240(5) -0.0019(3)
I3 0.0611(14) 0.0464(3) 0.0501(3) 0.00352(12) 0.0257(4) -0.0004(3)
I4 0.0578(15) 0.0499(3) 0.0443(2) -0.00214(12) 0.0197(4) -0.0065(3)

loop_
_atom_type_symbol
_atom_type_description
_atom_type_scat_dispersion_real
_atom_type_scat_dispersion_imag
_atom_type_scat_source
Cs Cs -1.8030 0.7961 'International Tables Vol C Tables 4.2.6.8 and 6.1.1.4'
I I -2.2298 0.6770 'International Tables Vol C Tables 4.2.6.8 and 6.1.1.4'

loop_
_geom_angle_atom_site_label_1
_geom_angle_atom_site_label_2
_geom_angle_atom_site_label_3
_geom_angle
_geom_angle_site_symmetry_1
_geom_angle_site_symmetry_3
_geom_angle_publ_flag
Cs1 I2 Cs1 91.01(2) 3_676 . ?
I1 I2 Cs1 67.43(3) . 3_676 ?
I1 I2 Cs1 61.43(3) . . ?
I1 I2 I3 174.84(3) . . ?
I3 I2 Cs1 123.601(19) . . ?
I3 I2 Cs1 110.19(3) . 3_676 ?
I2 Cs1 I2 88.99(2) 3_676 . ?
I2 Cs1 Cs1 42.878(17) . 3_676 ?
I2 Cs1 Cs1 46.110(14) 3_676 3_676 ?
I2 Cs1 I4 63.21(2) 3_676 3_676 ?
I2 Cs1 I4 102.497(18) 3_676 1_655 ?
I1 Cs1 I2 64.13(2) 4_576 . ?
I1 Cs1 I2 68.24(3) 3_676 . ?
I1 Cs1 I2 71.859(16) . 3_676 ?
I1 Cs1 I2 41.88(2) . . ?
I1 Cs1 I2 42.931(18) 3_676 3_676 ?
I1 Cs1 I2 116.20(3) 4_576 3_676 ?
I1 Cs1 Cs1 40.052(16) 3_676 3_676 ?
I1 Cs1 Cs1 41.53(2) . 3_676 ?
I1 Cs1 Cs1 89.19(3) 4_576 3_676 ?
I1 Cs1 I1 73.29(2) 3_676 4_576 ?
I1 Cs1 I1 105.94(3) . 4_576 ?
I1 Cs1 I1 81.58(3) . 3_676 ?
I1 Cs1 I3 119.90(2) 3_676 4_676 ?
I1 Cs1 I3 135.17(3) . 4_676 ?
I1 Cs1 I3 147.69(3) . 2_656 ?
I1 Cs1 I3 73.879(15) . 3_666 ?
I1 Cs1 I4 64.05(2) . 3_676 ?
I1 Cs1 I4 141.317(17) 3_676 1_655 ?
I1 Cs1 I4 68.48(3) . 1_655 ?
I1 Cs1 I4 105.17(2) 3_676 3_676 ?
I1 Cs1 I4 147.32(2) . 4_676 ?
I1 Cs1 I4 169.91(2) 4_576 3_676 ?
I1 Cs1 I4 137.258(17) 4_576 1_655 ?
I3 Cs1 I2 67.13(2) 3_666 . ?
I3 Cs1 I2 96.92(2) 4_676 3_676 ?
I3 Cs1 I2 80.098(15) 2_656 3_676 ?
I3 Cs1 I2 171.82(3) 4_676 . ?
I3 Cs1 I2 145.590(16) 3_666 3_676 ?
I3 Cs1 I2 124.01(4) 2_656 . ?
I3 Cs1 Cs1 106.63(3) 2_656 3_676 ?
I3 Cs1 Cs1 142.700(18) 4_676 3_676 ?
I3 Cs1 Cs1 106.34(2) 3_666 3_676 ?
I3 Cs1 I1 72.265(19) 2_656 4_576 ?
I3 Cs1 I1 117.52(2) 4_676 4_576 ?
I3 Cs1 I1 76.412(18) 3_666 4_576 ?
I3 Cs1 I1 133.56(3) 3_666 3_676 ?
I3 Cs1 I1 66.84(3) 2_656 3_676 ?
I3 Cs1 I3 133.539(15) 2_656 3_666 ?
I3 Cs1 I3 62.89(3) 2_656 4_676 ?
I3 Cs1 I3 105.08(3) 3_666 4_676 ?
I3 Cs1 I4 61.150(19) 3_666 1_655 ?
I3 Cs1 I4 116.67(2) 2_656 3_676 ?
I3 Cs1 I4 98.65(2) 3_666 3_676 ?
I3 Cs1 I4 72.10(2) 4_676 3_676 ?
I3 Cs1 I4 72.27(3) 4_676 1_655 ?
I3 Cs1 I4 135.01(4) 2_656 1_655 ?
I4 Cs1 I2 105.902(18) 3_676 . ?
I4 Cs1 I2 124.81(2) 4_676 . ?
I4 Cs1 I2 100.98(2) 1_655 . ?
I4 Cs1 I2 140.004(16) 4_676 3_676 ?
I4 Cs1 Cs1 158.88(4) 4_676 3_676 ?
I4 Cs1 Cs1 83.73(2) 3_676 3_676 ?
I4 Cs1 Cs1 106.532(18) 1_655 3_676 ?
I4 Cs1 I1 70.12(3) 4_676 4_576 ?
I4 Cs1 I1 125.10(2) 4_676 3_676 ?
I4 Cs1 I3 52.29(2) 4_676 4_676 ?
I4 Cs1 I3 63.860(18) 4_676 2_656 ?
I4 Cs1 I3 73.707(17) 4_676 3_666 ?
I4 Cs1 I4 92.11(3) 4_676 1_655 ?
I4 Cs1 I4 39.937(18) 3_676 1_655 ?
I4 Cs1 I4 117.33(3) 4_676 3_676 ?
I2 I1 Cs1 103.15(2) . 4_575 ?
I2 I1 Cs1 76.69(2) . . ?
I2 I1 Cs1 69.64(3) . 3_676 ?
Cs1 I1 Cs1 100.93(3) . 4_575 ?
Cs1 I1 Cs1 98.42(3) . 3_676 ?
Cs1 I1 Cs1 157.13(3) 3_676 4_575 ?
I2 I3 Cs1 106.00(2) . 4_475 ?
I2 I3 Cs1 125.92(3) . 2_646 ?
I2 I3 Cs1 102.25(3) . 3_666 ?
Cs1 I3 Cs1 99.581(11) 2_646 3_666 ?
Cs1 I3 Cs1 101.52(2) 3_666 4_475 ?
Cs1 I3 Cs1 117.11(3) 2_646 4_475 ?
Cs1 I4 Cs1 140.064(19) 3_676 1_455 ?
Cs1 I4 Cs1 95.08(4) 4_475 1_455 ?
Cs1 I4 Cs1 99.852(19) 4_475 3_676 ?
I4 I4 Cs1 66.95(4) 3_576 1_455 ?
I4 I4 Cs1 112.17(5) 3_576 4_475 ?
I4 I4 Cs1 73.11(3) 3_576 3_676 ?

loop_
_geom_bond_atom_site_label_1
_geom_bond_atom_site_label_2
_geom_bond_distance
_geom_bond_site_symmetry_2
_geom_bond_publ_flag
I2 Cs1 3.8950(7) 3_676 ?
I2 Cs1 4.1253(15) . ?
I2 I1 2.8297(12) . ?
I2 I3 3.0135(12) . ?
Cs1 Cs1 5.723(2) 3_676 ?
Cs1 I1 3.8362(17) 3_676 ?
Cs1 I1 3.7229(9) . ?
Cs1 I1 3.8709(12) 4_576 ?
Cs1 I3 3.8493(16) 4_676 ?
Cs1 I3 3.8343(6) 2_656 ?
Cs1 I3 3.8358(7) 3_666 ?
Cs1 I4 4.1121(15) 1_655 ?
Cs1 I4 3.8230(11) 4_676 ?
Cs1 I4 3.9545(10) 3_676 ?
I4 I4 2.7587(13) 3_576 ?
